data_4318297
loop_
_publ_author_name
'Kang Min Ok'
'P. Shiv Halasyamani'

_publ_section_title
;
 Anionic Templating: Synthesis, Structure, and Characterization of Novel
 Three-Dimensional Mixed-Metal Oxychlorides Te4M3O15.Cl (M = Nb5+ or Ta5+)
;
_journal_name_full 'Inorganic Chemistry'
_journal_page_first 3805
_journal_page_last 3807
_journal_paper_doi 10.1021/ic025733u
_journal_volume 41
_journal_year 2002
_chemical_compound_source 'synthesis as described'
_chemical_formula_moiety 'Cl1 Nb3 O15 Te4'
_chemical_formula_structural 'TE4 NB3 O15 CL'
_chemical_formula_sum 'Cl Nb3 O15 Te4'
_chemical_formula_weight 1064.58
_space_group_IT_number 15
_symmetry_cell_setting monoclinic
_symmetry_Int_Tables_number 15
_symmetry_space_group_name_Hall '-C 2yc'
_symmetry_space_group_name_H-M 'C 1 2/c 1'
_atom_sites_solution_hydrogens geom
_atom_sites_solution_primary direct
_atom_sites_solution_secondary difmap
_cell_angle_alpha 90
_cell_angle_beta 116.6400(10)
_cell_angle_gamma 90
_cell_formula_units_Z 8
_cell_length_a 18.9944(7)
_cell_length_b 7.8314(3)
_cell_length_c 21.1658(8)
_cell_measurement_reflns_used 0
_cell_measurement_temperature 293.0(2)
_cell_measurement_theta_max 0
_cell_measurement_theta_min 0
_cell_measurement_wavelength 0.71073
_cell_volume 2814.23(19)
_computing_molecular_graphics 'Ortep-3 for Windows (Farrugia, 1997)'
_computing_publication_material 'WinGX publication routines (Farrugia, 1999)'
_computing_structure_refinement 'SHELXL-97 (Sheldrick, 1997)'
_diffrn_ambient_temperature 293.0(2)
_diffrn_measured_fraction_theta_full 0.996
_diffrn_measured_fraction_theta_max 0.996
_diffrn_radiation_monochromator graphite
_diffrn_radiation_probe x-ray
_diffrn_radiation_type MoK\a
_diffrn_radiation_wavelength 0.71073
_diffrn_reflns_av_R_equivalents 0.0395
_diffrn_reflns_av_unetI/netI 0.0113
_diffrn_reflns_limit_h_max 20
_diffrn_reflns_limit_h_min -23
_diffrn_reflns_limit_k_max 9
_diffrn_reflns_limit_k_min 0
_diffrn_reflns_limit_l_max 26
_diffrn_reflns_limit_l_min 0
_diffrn_reflns_number 7963
_diffrn_reflns_theta_full 25.98
_diffrn_reflns_theta_max 25.98
_diffrn_reflns_theta_min 2.15
_exptl_absorpt_coefficient_mu 10.801
_exptl_absorpt_correction_T_max 0.3645
_exptl_absorpt_correction_T_min 0.2956
_exptl_crystal_colour colorless
_exptl_crystal_density_diffrn 5.025
_exptl_crystal_density_method 'not measured'
_exptl_crystal_description block
_exptl_crystal_F_000 3744
_exptl_crystal_size_max 0.25
_exptl_crystal_size_mid 0.20
_exptl_crystal_size_min 0.15
_refine_diff_density_max 2.045
_refine_diff_density_min -1.876
_refine_diff_density_rms 0.341
_refine_ls_extinction_coef 0.00518(15)
_refine_ls_extinction_expression Fc^*^=kFc[1+0.001xFc^2^\l^3^/sin(2\q)]^-1/4^
_refine_ls_extinction_method SHELXL
_refine_ls_goodness_of_fit_ref 1.247
_refine_ls_hydrogen_treatment mixed
_refine_ls_matrix_type full
_refine_ls_number_parameters 210
_refine_ls_number_reflns 2963
_refine_ls_number_restraints 0
_refine_ls_restrained_S_all 1.247
_refine_ls_R_factor_all 0.037
_refine_ls_R_factor_gt 0.0369
_refine_ls_shift/su_max 0
_refine_ls_shift/su_mean 0
_refine_ls_structure_factor_coef Fsqd
_refine_ls_weighting_details 'calc w=1/[\s^2^(Fo^2^)+(0.0426P)^2^+201.4392P] where P=(Fo^2^+2Fc^2^)/3'
_refine_ls_weighting_scheme calc
_refine_ls_wR_factor_gt 0.1083
_refine_ls_wR_factor_ref 0.1084
_reflns_number_gt 2963
_reflns_number_total 7963
_reflns_threshold_expression >2sigma(I)
_cod_data_source_file ic025733u_s1.cif
_cod_data_source_block Te4Nb3O15.Cl
_cod_depositor_comments
;
The following automatic conversions were performed:

data name '_exptl_crystal_color' was replaced with
'_exptl_crystal_colour' as specified in the replacement file
'data/replacement-values/replacement_tags.lst'.

Automatic conversion script
Id: cif_correct_tags 9268 2022-04-12 08:56:07Z antanas 
;
_cod_original_cell_volume 2814.23(18)
_cod_original_sg_symbol_H-M 'C 2/c'
_cod_database_code 4318297
_exptl_absorpt_factor_mur 1.08
_exptl_absorpt_correction_t_ave 0.3369

loop_
_symmetry_equiv_pos_as_xyz
'x, y, z'
'-x, y, -z+1/2'
'x+1/2, y+1/2, z'
'-x+1/2, y+1/2, -z+1/2'
'-x, -y, -z'
'x, -y, z-1/2'
'-x+1/2, -y+1/2, -z'
'x+1/2, -y+1/2, z-1/2'

loop_
_atom_site_label
_atom_site_type_symbol
_atom_site_fract_x
_atom_site_fract_y
_atom_site_fract_z
_atom_site_U_iso_or_equiv
_atom_site_adp_type
_atom_site_occupancy
_atom_site_symmetry_multiplicity
_atom_site_calc_flag
_atom_site_refinement_flags
_atom_site_disorder_assembly
_atom_site_disorder_group
Te1 Te 0.42992(4) 0.19797(9) 0.35595(4) 0.0094(2) Uani 1 1 d . . .
Te2 Te 0.04576(4) 0.18883(9) 0.12542(4) 0.0092(2) Uani 1 1 d . . .
Te3 Te 0.31923(4) 0.19268(9) 0.13681(4) 0.0100(2) Uani 1 1 d . . .
Te4 Te 0.16781(4) 0.19373(9) 0.37046(4) 0.0096(2) Uani 1 1 d . . .
Nb1 Nb 0.24410(5) 0.37211(12) 0.24731(5) 0.0076(3) Uani 1 1 d . . .
Nb2 Nb 0.38193(5) 0.38695(12) 0.00934(5) 0.0079(2) Uani 1 1 d . . .
Nb3 Nb 0.12344(5) 0.39040(12) 0.49515(5) 0.0080(2) Uani 1 1 d . . .
Cl1 Cl 0 0.3019(7) 0.25 0.0358(12) Uani 1 2 d S . .
Cl2 Cl 0 0.7986(7) 0.25 0.0409(13) Uani 1 2 d S . .
O1 O 0.4026(5) 0.1632(11) 0.4297(4) 0.0177(17) Uani 1 1 d . . .
O2 O 0.3581(4) 0.3833(10) 0.3175(4) 0.0131(16) Uani 1 1 d . . .
O3 O 0.5137(5) 0.3415(11) 0.4078(4) 0.0154(16) Uani 1 1 d . . .
O4 O 0.1397(5) 0.3124(11) 0.1730(4) 0.0190(18) Uani 1 1 d . . .
O5 O 0.0674(5) 0.1133(10) 0.0518(4) 0.0135(16) Uani 1 1 d . . .
O6 O -0.0072(5) 0.3887(10) 0.0783(4) 0.0148(16) Uani 1 1 d . . .
O7 O 0.2815(5) 0.3764(10) 0.1726(4) 0.0125(16) Uani 1 1 d . . .
O8 O 0.2208(4) 0.1108(11) 0.0727(4) 0.0162(17) Uani 1 1 d . . .
O9 O 0.3324(5) 0.3407(11) 0.0743(5) 0.0171(17) Uani 1 1 d . . .
O10 O 0.2096(5) 0.3210(12) 0.3192(5) 0.0198(18) Uani 1 1 d . . .
O11 O 0.2672(5) 0.1561(11) 0.4467(4) 0.0167(17) Uani 1 1 d . . .
O12 O 0.1485(5) 0.3931(10) 0.4105(4) 0.0122(15) Uani 1 1 d . . .
O13 O 0.3768(5) 0.1176(10) 0.0014(4) 0.0143(17) Uani 1 1 d . . .
O14 O 0.2270(5) 0.6000(11) 0.2470(4) 0.0166(17) Uani 1 1 d . . .
O15 O 0.3920(5) 0.6148(10) 0.0341(5) 0.0169(17) Uani 1 1 d . . .

loop_
_atom_site_aniso_label
_atom_site_aniso_U_11
_atom_site_aniso_U_22
_atom_site_aniso_U_33
_atom_site_aniso_U_23
_atom_site_aniso_U_13
_atom_site_aniso_U_12
Te1 0.0075(4) 0.0123(4) 0.0086(4) 0.0003(3) 0.0037(3) 0.0004(2)
Te2 0.0077(4) 0.0117(4) 0.0086(4) -0.0005(2) 0.0039(3) -0.0005(2)
Te3 0.0075(4) 0.0128(4) 0.0099(4) -0.0002(3) 0.0041(3) 0.0003(2)
Te4 0.0077(4) 0.0124(4) 0.0093(4) 0.0000(2) 0.0043(3) 0.0004(2)
Nb1 0.0067(5) 0.0086(5) 0.0079(5) 0.0006(3) 0.0036(4) 0.0005(3)
Nb2 0.0071(5) 0.0086(5) 0.0081(5) -0.0005(3) 0.0036(4) -0.0003(3)
Nb3 0.0072(5) 0.0090(5) 0.0085(5) 0.0009(3) 0.0040(4) 0.0003(3)
Cl1 0.040(3) 0.033(3) 0.027(2) 0 0.008(2) 0
Cl2 0.056(3) 0.039(3) 0.029(3) 0 0.020(3) 0
O1 0.017(4) 0.024(4) 0.017(4) 0.003(3) 0.012(4) 0.000(3)
O2 0.000(3) 0.020(4) 0.016(4) -0.002(3) 0.001(3) 0.001(3)
O3 0.007(4) 0.020(4) 0.014(4) 0.000(3) 0.000(3) 0.002(3)
O4 0.015(4) 0.024(4) 0.015(4) -0.003(3) 0.004(3) -0.002(3)
O5 0.014(4) 0.015(4) 0.013(4) -0.004(3) 0.007(3) -0.003(3)
O6 0.006(3) 0.019(4) 0.019(4) -0.003(3) 0.006(3) 0.000(3)
O7 0.014(4) 0.018(4) 0.010(4) -0.001(3) 0.009(3) 0.001(3)
O8 0.007(4) 0.022(4) 0.014(4) -0.004(3) 0.000(3) -0.004(3)
O9 0.017(4) 0.019(4) 0.026(4) 0.002(3) 0.019(4) -0.002(3)
O10 0.022(4) 0.025(4) 0.019(4) 0.006(4) 0.015(4) -0.003(4)
O11 0.010(4) 0.022(4) 0.016(4) -0.001(3) 0.004(3) 0.003(3)
O12 0.013(4) 0.012(4) 0.012(4) 0.000(3) 0.005(3) 0.007(3)
O13 0.014(4) 0.011(4) 0.020(4) 0.004(3) 0.010(3) 0.003(3)
O14 0.019(4) 0.011(4) 0.018(4) 0.006(3) 0.007(3) 0.003(3)
O15 0.012(4) 0.010(4) 0.025(5) -0.004(3) 0.005(3) 0.000(3)

loop_
_atom_type_symbol
_atom_type_description
_atom_type_scat_dispersion_real
_atom_type_scat_dispersion_imag
_atom_type_scat_source
O O 0.0106 0.006 'International Tables Vol C Tables 4.2.6.8 and 6.1.1.4'
Cl Cl 0.1484 0.1585 'International Tables Vol C Tables 4.2.6.8 and 6.1.1.4'
Nb Nb -2.0727 0.6215 'International Tables Vol C Tables 4.2.6.8 and 6.1.1.4'
Te Te -0.5308 1.6751 'International Tables Vol C Tables 4.2.6.8 and 6.1.1.4'

loop_
_geom_angle_atom_site_label_1
_geom_angle_atom_site_label_2
_geom_angle_atom_site_label_3
_geom_angle
_geom_angle_site_symmetry_1
_geom_angle_site_symmetry_3
_geom_angle_publ_flag
O3 Te1 O1 94.6(4) . . ?
O3 Te1 O2 92.9(3) . . ?
O1 Te1 O2 93.1(4) . . ?
O5 Te2 O4 95.7(4) . . ?
O5 Te2 O6 95.0(3) . . ?
O4 Te2 O6 90.5(4) . . ?
O9 Te3 O8 96.2(4) . . ?
O9 Te3 O7 90.4(3) . . ?
O8 Te3 O7 96.7(4) . . ?
O11 Te4 O12 93.8(4) . . ?
O11 Te4 O10 93.3(4) . . ?
O12 Te4 O10 92.2(4) . . ?
O14 Nb1 O10 94.7(4) . . ?
O14 Nb1 O4 96.7(4) . . ?
O10 Nb1 O4 90.2(4) . . ?
O14 Nb1 O7 96.2(4) . . ?
O10 Nb1 O7 169.1(4) . . ?
O4 Nb1 O7 87.7(3) . . ?
O14 Nb1 O2 95.3(4) . . ?
O10 Nb1 O2 93.5(4) . . ?
O4 Nb1 O2 167.1(3) . . ?
O7 Nb1 O2 86.3(3) . . ?
O14 Nb1 O14 176.13(11) . 4_545 ?
O10 Nb1 O14 85.5(4) . 4_545 ?
O4 Nb1 O14 87.2(3) . 4_545 ?
O7 Nb1 O14 83.7(3) . 4_545 ?
O2 Nb1 O14 80.8(3) . 4_545 ?
O15 Nb2 O5 99.9(4) . 7 ?
O15 Nb2 O8 100.3(4) . 7 ?
O5 Nb2 O8 90.2(3) 7 7 ?
O15 Nb2 O3 89.3(4) . 2_655 ?
O5 Nb2 O3 89.5(3) 7 2_655 ?
O8 Nb2 O3 170.3(3) 7 2_655 ?
O15 Nb2 O9 90.1(4) . . ?
O5 Nb2 O9 169.5(3) 7 . ?
O8 Nb2 O9 91.3(4) 7 . ?
O3 Nb2 O9 87.3(3) 2_655 . ?
O15 Nb2 O13 169.2(4) . . ?
O5 Nb2 O13 88.0(3) 7 . ?
O8 Nb2 O13 86.9(3) 7 . ?
O3 Nb2 O13 83.4(3) 2_655 . ?
O9 Nb2 O13 81.7(3) . . ?
O13 Nb3 O1 100.3(4) 4 7_556 ?
O13 Nb3 O11 100.7(4) 4 7_556 ?
O1 Nb3 O11 92.0(4) 7_556 7_556 ?
O13 Nb3 O12 91.8(3) 4 . ?
O1 Nb3 O12 167.8(4) 7_556 . ?
O11 Nb3 O12 87.3(3) 7_556 . ?
O13 Nb3 O6 90.9(3) 4 2 ?
O1 Nb3 O6 92.2(3) 7_556 2 ?
O11 Nb3 O6 166.8(3) 7_556 2 ?
O12 Nb3 O6 86.0(3) . 2 ?
O13 Nb3 O15 167.6(4) 4 4_545 ?
O1 Nb3 O15 88.1(4) 7_556 4_545 ?
O11 Nb3 O15 87.9(3) 7_556 4_545 ?
O12 Nb3 O15 79.7(3) . 4_545 ?
O6 Nb3 O15 79.6(3) 2 4_545 ?
Te1 O1 Nb3 175.6(5) . 7_556 ?
Te1 O2 Nb1 127.7(4) . . ?
Te1 O3 Nb2 151.2(5) . 2_655 ?
Te2 O4 Nb1 158.7(5) . . ?
Te2 O5 Nb2 156.7(5) . 7 ?
Te2 O6 Nb3 122.9(4) . 2 ?
Te3 O7 Nb1 129.0(4) . . ?
Te3 O8 Nb2 157.5(5) . 7 ?
Te3 O9 Nb2 148.2(5) . . ?
Te4 O10 Nb1 158.6(5) . . ?
Te4 O11 Nb3 164.7(5) . 7_556 ?
Te4 O12 Nb3 123.5(4) . . ?
Nb3 O13 Nb2 173.8(5) 4_545 . ?
Nb1 O14 Nb1 156.5(5) . 4 ?
Nb2 O15 Nb3 150.9(5) . 4 ?

loop_
_geom_bond_atom_site_label_1
_geom_bond_atom_site_label_2
_geom_bond_distance
_geom_bond_site_symmetry_2
_geom_bond_publ_flag
Te1 O3 1.853(8) . ?
Te1 O1 1.873(8) . ?
Te1 O2 1.906(8) . ?
Te2 O5 1.876(8) . ?
Te2 O4 1.878(8) . ?
Te2 O6 1.886(8) . ?
Te3 O9 1.858(8) . ?
Te3 O8 1.863(8) . ?
Te3 O7 1.909(8) . ?
Te4 O11 1.877(8) . ?
Te4 O12 1.889(8) . ?
Te4 O10 1.890(8) . ?
Nb1 O14 1.814(8) . ?
Nb1 O10 1.949(8) . ?
Nb1 O4 1.956(8) . ?
Nb1 O7 2.004(7) . ?
Nb1 O2 2.005(7) . ?
Nb1 O14 2.191(8) 4_545 ?
Nb2 O15 1.845(8) . ?
Nb2 O5 1.929(8) 7 ?
Nb2 O8 1.946(8) 7 ?
Nb2 O3 2.003(8) 2_655 ?
Nb2 O9 2.017(8) . ?
Nb2 O13 2.115(8) . ?
Nb3 O13 1.781(8) 4 ?
Nb3 O1 1.911(8) 7_556 ?
Nb3 O11 1.916(8) 7_556 ?
Nb3 O12 2.050(8) . ?
Nb3 O6 2.052(8) 2 ?
Nb3 O15 2.228(8) 4_545 ?
O1 Nb3 1.911(8) 7_556 ?
O3 Nb2 2.003(8) 2_655 ?
O5 Nb2 1.929(8) 7 ?
O6 Nb3 2.052(8) 2 ?
O8 Nb2 1.946(8) 7 ?
O11 Nb3 1.916(8) 7_556 ?
O13 Nb3 1.781(8) 4_545 ?
O14 Nb1 2.191(8) 4 ?
O15 Nb3 2.228(8) 4 ?
